data_1516614
loop_
_publ_author_name
'Hopfner, Matthias'
'Wei\&s, Harald'
'Meissner, Dieter'
'Heinemann, Frank W.'
'Kisch, Horst'

_publ_section_title
;
 Semiconductor photocatalysis type B: synthesis of unsaturated \a-amino
 esters from imines and olefins photocatalyzed by silica-supported cadmium
 sulfide
;
_journal_issue 9
_journal_name_full 'Photochemical &amp; Photobiological Sciences'
_journal_page_first 696
_journal_page_last 703
_journal_paper_doi 10.1039/b204569a
_journal_volume 1
_journal_year 2002
_chemical_formula_sum 'C25 H29 N O2'
_chemical_formula_weight 375.49
_chemical_name_systematic ?
_space_group_IT_number 4
_symmetry_cell_setting monoclinic
_symmetry_space_group_name_Hall 'P 2yb'
_symmetry_space_group_name_H-M 'P 1 21 1'
_atom_sites_solution_hydrogens difmap
_atom_sites_solution_primary direct
_atom_sites_solution_secondary difmap
_audit_creation_method SHELXL
_cell_angle_alpha 90.00
_cell_angle_beta 90.42(2)
_cell_angle_gamma 90.00
_cell_formula_units_Z 4
_cell_length_a 8.464(2)
_cell_length_b 25.375(4)
_cell_length_c 10.154(2)
_cell_measurement_reflns_used 42
_cell_measurement_temperature 295(2)
_cell_measurement_theta_max 13.00
_cell_measurement_theta_min 3.20
_cell_volume 2180.8(8)
_computing_cell_refinement 'XSCAnS 2.20 (Siemens An. X-Ray Instr., 1996)'
_computing_data_collection 'XSCAnS 2.20 (Siemens An. X-Ray Instr., 1996)'
_computing_data_reduction 'XSCAnS 2.20 (Siemens An. X-Ray Instr., 1996)'
_computing_molecular_graphics 'SHELXTL 5.03 (Siemens An. X-Ray Instr., 1995)'
_computing_publication_material 'SHELXTL 5.03 (Siemens An. X-Ray Instr., 1995)'
_computing_structure_refinement 'SHELXTL 5.03 (Siemens An. X-Ray Instr., 1995)'
_computing_structure_solution 'SHELXTL 5.03 (Siemens An. X-Ray Instr., 1995)'
_diffrn_ambient_temperature 295(2)
_diffrn_measurement_device 'Siemens P4'
_diffrn_measurement_method 'profile data from \w-scans'
_diffrn_radiation_monochromator graphite
_diffrn_radiation_source 'fine-focus sealed tube'
_diffrn_radiation_type MoK\a
_diffrn_radiation_wavelength 0.71073
_diffrn_reflns_av_R_equivalents 0.0168
_diffrn_reflns_av_sigmaI/netI 0.0408
_diffrn_reflns_limit_h_max 1
_diffrn_reflns_limit_h_min -10
_diffrn_reflns_limit_k_max 32
_diffrn_reflns_limit_k_min -1
_diffrn_reflns_limit_l_max 12
_diffrn_reflns_limit_l_min -12
_diffrn_reflns_number 6088
_diffrn_reflns_theta_max 27.00
_diffrn_reflns_theta_min 2.01
_diffrn_standards_decay_% 2.89
_diffrn_standards_interval_count 100
_diffrn_standards_number 3
_exptl_absorpt_coefficient_mu 0.072
_exptl_crystal_colour colorless
_exptl_crystal_density_diffrn 1.144
_exptl_crystal_description prism
_exptl_crystal_F_000 808
_exptl_crystal_size_max 0.70
_exptl_crystal_size_mid 0.55
_exptl_crystal_size_min 0.40
_refine_diff_density_max 0.156
_refine_diff_density_min -0.130
_refine_diff_density_rms 0.030
_refine_ls_abs_structure_details 'Flack H D (1983), Acta Cryst. A39, 876-881'
_refine_ls_abs_structure_Flack -0.64(142)
_refine_ls_extinction_coef 0.0136(11)
_refine_ls_extinction_expression Fc^*^=kFc[1+0.001xFc^2^\l^3^/sin(2\q)]^-1/4^
_refine_ls_extinction_method SHELXL
_refine_ls_goodness_of_fit_all 1.013
_refine_ls_goodness_of_fit_obs 1.062
_refine_ls_hydrogen_treatment noref
_refine_ls_matrix_type full
_refine_ls_number_parameters 506
_refine_ls_number_reflns 5072
_refine_ls_number_restraints 1
_refine_ls_restrained_S_all 1.013
_refine_ls_restrained_S_obs 1.061
_refine_ls_R_factor_all 0.0743
_refine_ls_R_factor_obs 0.0459
_refine_ls_shift/esd_max 0.001
_refine_ls_shift/esd_mean 0.000
_refine_ls_structure_factor_coef Fsqd
_refine_ls_weighting_details 'w=1/[\s^2^(Fo^2^)+(0.0453P)^2^+0.2129P] where P=(Fo^2^+2Fc^2^)/3'
_refine_ls_weighting_scheme calc
_refine_ls_wR_factor_all 0.1069
_refine_ls_wR_factor_obs 0.0930
_reflns_number_observed 3638
_reflns_number_total 5072
_reflns_observed_criterion >2sigma(I)
_cod_data_source_file b204569a.txt
_cod_data_source_block mh9801
_cod_depositor_comments
;
The following automatic conversions were performed:

'_refine_ls_weighting_scheme' value 'calc
w=1/[\s^2^(Fo^2^)+(0.0453P)^2^+0.2129P] where P=(Fo^2^+2Fc^2^)/3' was
changed to 'calc'. New tag '_refine_ls_weighting_details' was
created. The value of the new tag was set to
'w=1/[\s^2^(Fo^2^)+(0.0453P)^2^+0.2129P] where P=(Fo^2^+2Fc^2^)/3'.

Automatic conversion script
Id: cif_fix_values 3143 2015-03-26 13:38:13Z robertas 
;
_cod_original_sg_symbol_H-M P2(1)
_cod_database_code 1516614

loop_
_symmetry_equiv_pos_as_xyz
'x, y, z'
'-x, y+1/2, -z'

loop_
_atom_site_aniso_label
_atom_site_aniso_U_11
_atom_site_aniso_U_22
_atom_site_aniso_U_33
_atom_site_aniso_U_23
_atom_site_aniso_U_13
_atom_site_aniso_U_12
N1 0.0426(14) 0.0466(15) 0.0392(13) -0.0007(12) -0.0007(11) 0.0065(12)
O1 0.0551(14) 0.0501(13) 0.0544(13) 0.0117(11) -0.0025(10) -0.0069(12)
O2 0.0390(12) 0.0636(15) 0.0548(13) 0.0101(12) -0.0023(10) 0.0002(11)
C1 0.038(2) 0.039(2) 0.043(2) 0.0047(13) 0.0010(13) 0.0010(14)
C2 0.043(2) 0.036(2) 0.044(2) 0.0013(13) 0.0001(13) -0.0021(14)
C3 0.047(2) 0.042(2) 0.049(2) -0.0017(15) 0.0021(14) 0.003(2)
C4 0.058(2) 0.047(2) 0.059(2) -0.005(2) -0.001(2) 0.007(2)
C5 0.069(2) 0.040(2) 0.081(3) -0.018(2) -0.003(2) -0.007(2)
C6 0.053(2) 0.058(2) 0.070(2) -0.018(2) -0.012(2) -0.002(2)
C7 0.039(2) 0.056(2) 0.062(2) -0.005(2) -0.0001(15) -0.005(2)
C8 0.063(2) 0.058(2) 0.087(3) 0.001(2) 0.004(2) -0.022(2)
C9 0.082(3) 0.072(3) 0.092(3) -0.030(2) -0.006(2) 0.015(2)
C10 0.059(2) 0.113(4) 0.109(3) -0.040(3) -0.025(2) -0.001(3)
C11 0.097(3) 0.063(2) 0.057(2) -0.009(2) -0.023(2) 0.005(2)
C12 0.044(2) 0.045(2) 0.0374(15) 0.0033(13) 0.0081(13) 0.0013(15)
C13 0.050(2) 0.047(2) 0.050(2) 0.0035(15) 0.0035(14) 0.002(2)
C14 0.067(2) 0.052(2) 0.058(2) -0.001(2) 0.007(2) 0.005(2)
C15 0.085(3) 0.063(2) 0.049(2) -0.012(2) 0.005(2) 0.003(2)
C16 0.071(2) 0.077(3) 0.043(2) -0.004(2) -0.004(2) 0.006(2)
C17 0.057(2) 0.062(2) 0.041(2) 0.001(2) -0.0012(15) 0.007(2)
C18 0.051(2) 0.046(2) 0.042(2) 0.0099(14) 0.0010(14) -0.001(2)
C19 0.067(2) 0.060(2) 0.063(2) 0.019(2) 0.000(2) 0.008(2)
C20 0.103(4) 0.065(3) 0.080(3) 0.028(2) -0.004(3) 0.018(3)
C21 0.136(5) 0.063(3) 0.076(3) 0.033(2) 0.004(3) -0.005(3)
C22 0.099(3) 0.072(3) 0.069(3) 0.015(2) 0.028(2) -0.021(3)
C23 0.067(2) 0.060(2) 0.053(2) 0.005(2) 0.013(2) -0.001(2)
C24 0.040(2) 0.050(2) 0.0309(14) 0.0009(14) -0.0011(12) 0.0028(15)
C25 0.034(2) 0.097(3) 0.083(3) 0.015(2) 0.001(2) -0.003(2)
N2 0.0428(14) 0.047(2) 0.0419(13) -0.0023(12) 0.0020(11) -0.0054(13)
O3 0.0525(13) 0.0508(14) 0.0555(13) 0.0120(12) 0.0060(10) 0.0089(12)
O4 0.0395(12) 0.0615(15) 0.0579(13) 0.0096(12) 0.0035(10) 0.0003(11)
C26 0.039(2) 0.041(2) 0.039(2) 0.0006(13) 0.0024(12) -0.0013(14)
C27 0.045(2) 0.035(2) 0.0406(15) -0.0019(13) 0.0053(13) -0.0018(14)
C28 0.049(2) 0.052(2) 0.042(2) 0.0003(15) 0.0041(14) -0.006(2)
C29 0.061(2) 0.051(2) 0.055(2) -0.009(2) 0.013(2) -0.014(2)
C30 0.070(2) 0.042(2) 0.079(3) -0.020(2) 0.023(2) -0.007(2)
C31 0.058(2) 0.049(2) 0.073(2) -0.020(2) 0.022(2) -0.008(2)
C32 0.045(2) 0.045(2) 0.061(2) -0.008(2) 0.005(2) -0.001(2)
C33 0.062(2) 0.048(2) 0.084(3) -0.003(2) 0.006(2) 0.008(2)
C34 0.091(3) 0.074(3) 0.071(3) -0.026(2) 0.017(2) -0.033(2)
C35 0.069(3) 0.077(3) 0.119(4) -0.031(3) 0.041(2) -0.006(2)
C36 0.100(3) 0.064(2) 0.055(2) -0.014(2) 0.027(2) -0.021(2)
C37 0.047(2) 0.045(2) 0.0358(15) 0.0015(13) -0.0057(13) 0.0018(15)
C38 0.050(2) 0.051(2) 0.046(2) 0.000(2) 0.0023(14) -0.004(2)
C39 0.070(2) 0.051(2) 0.054(2) -0.002(2) -0.007(2) -0.008(2)
C40 0.087(3) 0.064(2) 0.046(2) -0.012(2) 0.000(2) -0.007(2)
C41 0.075(2) 0.076(3) 0.041(2) -0.006(2) 0.010(2) -0.002(2)
C42 0.058(2) 0.056(2) 0.041(2) -0.001(2) 0.0064(15) -0.011(2)
C43 0.061(2) 0.044(2) 0.040(2) 0.0037(14) 0.0047(15) 0.008(2)
C44 0.081(3) 0.051(2) 0.061(2) 0.010(2) 0.016(2) -0.004(2)
C45 0.124(4) 0.053(2) 0.082(3) 0.021(2) 0.035(3) 0.004(3)
C46 0.187(6) 0.061(3) 0.065(3) 0.027(2) 0.028(4) 0.029(4)
C47 0.130(4) 0.086(3) 0.052(2) 0.006(2) -0.018(2) 0.045(3)
C48 0.084(3) 0.061(2) 0.052(2) 0.006(2) -0.007(2) 0.018(2)
C49 0.046(2) 0.042(2) 0.0340(14) -0.0033(14) 0.0058(12) -0.0011(14)
C50 0.041(2) 0.086(3) 0.074(2) 0.013(2) 0.001(2) -0.001(2)

loop_
_atom_site_label
_atom_site_type_symbol
_atom_site_fract_x
_atom_site_fract_y
_atom_site_fract_z
_atom_site_U_iso_or_equiv
_atom_site_thermal_displace_type
_atom_site_occupancy
_atom_site_calc_flag
N1 N 0.6131(3) 0.18822(10) 0.2215(2) 0.0428(6) Uani 1 d
O1 O 0.3191(3) 0.15946(9) 0.3275(2) 0.0532(6) Uani 1 d
O2 O 0.2114(2) 0.22315(10) 0.2066(2) 0.0525(6) Uani 1 d
C1 C 0.4933(3) 0.22787(12) 0.2511(3) 0.0403(7) Uani 1 d
C2 C 0.5319(4) 0.24671(11) 0.3958(3) 0.0408(7) Uani 1 d
C3 C 0.4067(4) 0.28071(12) 0.4577(3) 0.0459(7) Uani 1 d
C4 C 0.4482(4) 0.32159(14) 0.5322(3) 0.0547(9) Uani 1 d
C5 C 0.6223(5) 0.33458(14) 0.5406(4) 0.0634(10) Uani 1 d
C6 C 0.7217(4) 0.2843(2) 0.5641(4) 0.0603(9) Uani 1 d
C7 C 0.6927(4) 0.27328(14) 0.4140(3) 0.0526(8) Uani 1 d
C8 C 0.6809(5) 0.3339(2) 0.3961(4) 0.0692(11) Uani 1 d
C9 C 0.3346(5) 0.3553(2) 0.6077(4) 0.0820(13) Uani 1 d
C10 C 0.8951(5) 0.2967(2) 0.5928(5) 0.094(2) Uani 1 d
C11 C 0.6667(5) 0.2444(2) 0.6650(4) 0.0724(11) Uani 1 d
C12 C 0.6021(3) 0.15304(12) 0.1155(3) 0.0422(7) Uani 1 d
C13 C 0.7088(4) 0.11118(13) 0.1116(3) 0.0490(8) Uani 1 d
C14 C 0.7075(4) 0.07619(14) 0.0084(3) 0.0587(9) Uani 1 d
C15 C 0.5999(5) 0.0812(2) -0.0928(3) 0.0655(10) Uani 1 d
C16 C 0.4934(5) 0.1223(2) -0.0899(3) 0.0637(10) Uani 1 d
C17 C 0.4930(4) 0.15863(15) 0.0124(3) 0.0533(8) Uani 1 d
C18 C 0.5012(4) 0.27426(13) 0.1543(3) 0.0464(7) Uani 1 d
C19 C 0.3872(5) 0.31360(15) 0.1501(4) 0.0631(10) Uani 1 d
C20 C 0.4056(6) 0.3572(2) 0.0697(4) 0.0826(14) Uani 1 d
C21 C 0.5383(7) 0.3627(2) -0.0057(5) 0.092(2) Uani 1 d
C22 C 0.6514(6) 0.3244(2) -0.0025(4) 0.0795(13) Uani 1 d
C23 C 0.6357(4) 0.28016(15) 0.0766(3) 0.0599(9) Uani 1 d
C24 C 0.3324(4) 0.19936(13) 0.2645(3) 0.0402(7) Uani 1 d
C25 C 0.0579(4) 0.1997(2) 0.2277(4) 0.0711(12) Uani 1 d
N2 N 1.1116(3) 0.10479(10) 0.5550(2) 0.0440(6) Uani 1 d
O3 O 0.8192(3) 0.13322(9) 0.4430(2) 0.0529(6) Uani 1 d
O4 O 0.7123(2) 0.07006(9) 0.5645(2) 0.0529(6) Uani 1 d
C26 C 0.9935(3) 0.06526(12) 0.5214(3) 0.0397(7) Uani 1 d
C27 C 1.0366(3) 0.04707(12) 0.3773(3) 0.0402(7) Uani 1 d
C28 C 0.9210(4) 0.01051(13) 0.3104(3) 0.0478(8) Uani 1 d
C29 C 0.9733(4) -0.02986(14) 0.2404(3) 0.0556(9) Uani 1 d
C30 C 1.1494(4) -0.04041(14) 0.2428(4) 0.0635(10) Uani 1 d
C31 C 1.2396(4) 0.01225(14) 0.2167(4) 0.0597(9) Uani 1 d
C32 C 1.2029(4) 0.02413(13) 0.3654(3) 0.0501(8) Uani 1 d
C33 C 1.2025(4) -0.03635(15) 0.3874(4) 0.0650(10) Uani 1 d
C34 C 0.8681(5) -0.0637(2) 0.1544(4) 0.0784(13) Uani 1 d
C35 C 1.4174(5) 0.0040(2) 0.1972(5) 0.0881(14) Uani 1 d
C36 C 1.1796(5) 0.0496(2) 0.1117(4) 0.0732(12) Uani 1 d
C37 C 1.0978(4) 0.14067(12) 0.6598(3) 0.0426(7) Uani 1 d
C38 C 1.2031(4) 0.18269(14) 0.6642(3) 0.0490(8) Uani 1 d
C39 C 1.2003(4) 0.21834(15) 0.7667(3) 0.0585(9) Uani 1 d
C40 C 1.0923(5) 0.2129(2) 0.8669(3) 0.0659(10) Uani 1 d
C41 C 0.9881(5) 0.1716(2) 0.8633(3) 0.0642(10) Uani 1 d
C42 C 0.9894(4) 0.13474(14) 0.7615(3) 0.0519(8) Uani 1 d
C43 C 0.9986(4) 0.01847(13) 0.6179(3) 0.0486(8) Uani 1 d
C44 C 0.8860(5) -0.02156(15) 0.6140(4) 0.0646(10) Uani 1 d
C45 C 0.9036(7) -0.0660(2) 0.6919(5) 0.0862(15) Uani 1 d
C46 C 1.0300(9) -0.0718(2) 0.7742(5) 0.104(2) Uani 1 d
C47 C 1.1425(7) -0.0330(2) 0.7788(4) 0.090(2) Uani 1 d
C48 C 1.1278(5) 0.0123(2) 0.7011(3) 0.0654(10) Uani 1 d
C49 C 0.8328(4) 0.09346(13) 0.5057(3) 0.0406(7) Uani 1 d
C50 C 0.5595(4) 0.0948(2) 0.5472(4) 0.0671(10) Uani 1 d
H1 H 0.6696 0.1750 0.2965 0.080 Uiso 1 d
H2A H 0.5326 0.2116 0.4434 0.080 Uiso 1 d
H2B H 1.1580 0.1179 0.4852 0.080 Uiso 1 d
H3 H 0.2939 0.2708 0.4467 0.080 Uiso 1 d
H5 H 0.6447 0.3635 0.5904 0.080 Uiso 1 d
H7 H 0.7851 0.2536 0.3642 0.080 Uiso 1 d
H8A H 0.6019 0.3468 0.3230 0.080 Uiso 1 d
H8B H 0.7790 0.3498 0.3866 0.080 Uiso 1 d
H9A H 0.2236 0.3466 0.5935 0.080 Uiso 1 d
H9B H 0.3775 0.3553 0.7059 0.080 Uiso 1 d
H9C H 0.3607 0.3943 0.5828 0.080 Uiso 1 d
H10A H 0.9503 0.3224 0.5214 0.080 Uiso 1 d
H10B H 0.9697 0.2698 0.5832 0.080 Uiso 1 d
H10C H 0.9162 0.3115 0.6735 0.080 Uiso 1 d
H11A H 0.6875 0.2639 0.7444 0.080 Uiso 1 d
H11B H 0.5435 0.2365 0.6614 0.080 Uiso 1 d
H11C H 0.7112 0.2100 0.6550 0.080 Uiso 1 d
H13 H 0.7846 0.1091 0.1820 0.080 Uiso 1 d
H14 H 0.7826 0.0498 0.0150 0.080 Uiso 1 d
H15 H 0.5985 0.0567 -0.1574 0.080 Uiso 1 d
H16 H 0.4132 0.1293 -0.1619 0.080 Uiso 1 d
H17 H 0.4171 0.1921 0.0059 0.080 Uiso 1 d
H19 H 0.2940 0.3117 0.2057 0.080 Uiso 1 d
H20 H 0.3227 0.3835 0.0604 0.080 Uiso 1 d
H21 H 0.5483 0.3953 -0.0594 0.080 Uiso 1 d
H22 H 0.7568 0.3290 -0.0442 0.080 Uiso 1 d
H23 H 0.7107 0.2534 0.0810 0.080 Uiso 1 d
H25A H -0.0185 0.2233 0.1931 0.080 Uiso 1 d
H25B H 0.0482 0.1901 0.3251 0.080 Uiso 1 d
H25C H 0.0613 0.1663 0.1782 0.080 Uiso 1 d
H27 H 1.0301 0.0818 0.3288 0.080 Uiso 1 d
H28 H 0.8046 0.0177 0.3165 0.080 Uiso 1 d
H30 H 1.1881 -0.0740 0.1970 0.080 Uiso 1 d
H32 H 1.2821 0.0454 0.4180 0.080 Uiso 1 d
H33A H 1.1334 -0.0526 0.4507 0.080 Uiso 1 d
H33B H 1.3175 -0.0462 0.4126 0.080 Uiso 1 d
H34A H 0.8868 -0.1011 0.1741 0.080 Uiso 1 d
H34B H 0.9087 -0.0582 0.0715 0.080 Uiso 1 d
H34C H 0.7458 -0.0560 0.1623 0.080 Uiso 1 d
H35A H 1.4775 0.0416 0.2113 0.080 Uiso 1 d
H35B H 1.4403 -0.0117 0.1223 0.080 Uiso 1 d
H35C H 1.4640 -0.0217 0.2630 0.080 Uiso 1 d
H36A H 1.2003 0.0377 0.0308 0.080 Uiso 1 d
H36B H 1.0546 0.0532 0.1130 0.080 Uiso 1 d
H36C H 1.2340 0.0831 0.1254 0.080 Uiso 1 d
H38 H 1.2840 0.1851 0.5942 0.080 Uiso 1 d
H39 H 1.2851 0.2470 0.7694 0.080 Uiso 1 d
H40 H 1.0891 0.2417 0.9378 0.080 Uiso 1 d
H41 H 0.9032 0.1671 0.9335 0.080 Uiso 1 d
H42 H 0.9133 0.1078 0.7625 0.080 Uiso 1 d
H44 H 0.7887 -0.0205 0.5562 0.080 Uiso 1 d
H45 H 0.8105 -0.0924 0.6878 0.080 Uiso 1 d
H46 H 1.0260 -0.1012 0.8152 0.080 Uiso 1 d
H47 H 1.2294 -0.0327 0.8300 0.080 Uiso 1 d
H48 H 1.2028 0.0390 0.6953 0.080 Uiso 1 d
H50A H 0.5342 0.1003 0.4515 0.080 Uiso 1 d
H50B H 0.4913 0.0713 0.5870 0.080 Uiso 1 d
H50C H 0.5600 0.1329 0.5817 0.080 Uiso 1 d

loop_
_atom_type_symbol
_atom_type_description
_atom_type_scat_dispersion_real
_atom_type_scat_dispersion_imag
_atom_type_scat_source
C C 0.0033 0.0016 'International Tables Vol C Tables 4.2.6.8 and 6.1.1.4'
H H 0.0000 0.0000 'International Tables Vol C Tables 4.2.6.8 and 6.1.1.4'
N N 0.0061 0.0033 'International Tables Vol C Tables 4.2.6.8 and 6.1.1.4'
O O 0.0106 0.0060 'International Tables Vol C Tables 4.2.6.8 and 6.1.1.4'

loop_
_geom_angle_atom_site_label_1
_geom_angle_atom_site_label_2
_geom_angle_atom_site_label_3
_geom_angle
C12 N1 C1 123.7(2)
C12 N1 H1 114.8(3)
C1 N1 H1 114.9(2)
C24 O2 C25 116.1(3)
N1 C1 C18 111.3(2)
N1 C1 C24 108.0(2)
C18 C1 C24 117.2(2)
N1 C1 C2 105.1(2)
C18 C1 C2 110.7(2)
C24 C1 C2 103.6(2)
C3 C2 C7 109.0(2)
C3 C2 C1 114.9(2)
C7 C2 C1 115.1(2)
C3 C2 H2A 107.8(3)
C7 C2 H2A 109.1(3)
C1 C2 H2A 100.3(2)
C4 C3 C2 120.0(3)
C4 C3 H3 120.7(3)
C2 C3 H3 119.1(3)
C3 C4 C9 124.6(3)
C3 C4 C5 117.1(3)
C9 C4 C5 118.3(3)
C4 C5 C6 111.0(3)
C4 C5 C8 105.2(3)
C6 C5 C8 87.7(3)
C4 C5 H5 114.0(3)
C6 C5 H5 118.0(4)
C8 C5 H5 117.8(4)
C11 C6 C10 107.9(3)
C11 C6 C5 119.1(3)
C10 C6 C5 112.4(3)
C11 C6 C7 119.4(3)
C10 C6 C7 111.4(3)
C5 C6 C7 85.2(3)
C2 C7 C8 111.5(3)
C2 C7 C6 109.2(3)
C8 C7 C6 87.0(3)
C2 C7 H7 113.2(3)
C8 C7 H7 117.3(3)
C6 C7 H7 116.0(3)
C7 C8 C5 85.4(3)
C7 C8 H8A 115.6(3)
C5 C8 H8A 117.3(4)
C7 C8 H8B 112.7(4)
C5 C8 H8B 112.6(4)
H8A C8 H8B 111.0(4)
C4 C9 H9A 114.7(4)
C4 C9 H9B 105.3(4)
H9A C9 H9B 117.6(5)
C4 C9 H9C 106.1(4)
H9A C9 H9C 112.4(4)
H9B C9 H9C 99.0(4)
C6 C10 H10A 114.5(4)
C6 C10 H10B 118.6(4)
H10A C10 H10B 94.3(4)
C6 C10 H10C 115.8(4)
H10A C10 H10C 105.6(5)
H10B C10 H10C 105.2(4)
C6 C11 H11A 99.7(4)
C6 C11 H11B 114.2(3)
H11A C11 H11B 107.4(4)
C6 C11 H11C 114.5(4)
H11A C11 H11C 119.2(4)
H11B C11 H11C 102.1(4)
C13 C12 C17 118.7(3)
C13 C12 N1 117.9(3)
C17 C12 N1 123.4(3)
C14 C13 C12 120.8(3)
C14 C13 H13 122.4(3)
C12 C13 H13 116.8(3)
C13 C14 C15 120.8(3)
C13 C14 H14 114.2(4)
C15 C14 H14 125.0(4)
C14 C15 C16 119.0(3)
C14 C15 H15 118.9(4)
C16 C15 H15 122.0(4)
C15 C16 C17 121.5(3)
C15 C16 H16 123.7(4)
C17 C16 H16 114.7(4)
C16 C17 C12 119.2(3)
C16 C17 H17 119.2(3)
C12 C17 H17 121.4(3)
C19 C18 C23 118.3(3)
C19 C18 C1 122.5(3)
C23 C18 C1 118.9(3)
C20 C19 C18 120.7(4)
C20 C19 H19 118.5(4)
C18 C19 H19 120.8(3)
C21 C20 C19 120.4(4)
C21 C20 H20 118.0(4)
C19 C20 H20 121.5(5)
C22 C21 C20 119.5(4)
C22 C21 H21 122.9(5)
C20 C21 H21 117.6(5)
C21 C22 C23 121.3(4)
C21 C22 H22 122.4(4)
C23 C22 H22 115.6(5)
C22 C23 C18 119.7(4)
C22 C23 H23 123.4(4)
C18 C23 H23 116.8(3)
O1 C24 O2 123.0(3)
O1 C24 C1 121.7(3)
O2 C24 C1 115.2(3)
O2 C25 H25A 107.3(4)
O2 C25 H25B 108.6(3)
H25A C25 H25B 116.7(4)
O2 C25 H25C 104.4(3)
H25A C25 H25C 112.1(4)
H25B C25 H25C 107.0(4)
C37 N2 C26 124.3(2)
C37 N2 H2B 113.9(3)
C26 N2 H2B 112.5(2)
C49 O4 C50 116.1(3)
N2 C26 C43 111.5(2)
N2 C26 C49 108.0(2)
C43 C26 C49 116.3(2)
N2 C26 C27 104.8(2)
C43 C26 C27 111.0(2)
C49 C26 C27 104.4(2)
C28 C27 C32 109.0(2)
C28 C27 C26 116.4(2)
C32 C27 C26 113.8(2)
C28 C27 H27 106.5(3)
C32 C27 H27 109.9(3)
C26 C27 H27 100.7(2)
C29 C28 C27 120.0(3)
C29 C28 H28 120.3(3)
C27 C28 H28 119.6(3)
C28 C29 C34 123.5(3)
C28 C29 C30 117.4(3)
C34 C29 C30 119.0(3)
C29 C30 C33 106.5(3)
C29 C30 C31 109.2(3)
C33 C30 C31 88.0(3)
C29 C30 H30 117.2(3)
C33 C30 H30 113.4(4)
C31 C30 H30 118.4(3)
C36 C31 C35 108.6(3)
C36 C31 C30 119.6(3)
C35 C31 C30 112.7(3)
C36 C31 C32 119.3(3)
C35 C31 C32 110.5(3)
C30 C31 C32 84.3(3)
C27 C32 C33 111.2(3)
C27 C32 C31 109.7(3)
C33 C32 C31 87.1(3)
C27 C32 H32 111.3(3)
C33 C32 H32 117.0(3)
C31 C32 H32 118.4(3)
C30 C33 C32 86.0(3)
C30 C33 H33A 115.8(4)
C32 C33 H33A 121.3(3)
C30 C33 H33B 119.2(3)
C32 C33 H33B 105.7(3)
H33A C33 H33B 107.8(4)
C29 C34 H34A 109.8(4)
C29 C34 H34B 102.7(3)
H34A C34 H34B 105.7(4)
C29 C34 H34C 115.2(3)
H34A C34 H34C 108.6(4)
H34B C34 H34C 114.4(5)
C31 C35 H35A 108.7(3)
C31 C35 H35B 113.3(4)
H35A C35 H35B 113.9(4)
C31 C35 H35C 112.4(4)
H35A C35 H35C 107.4(4)
H35B C35 H35C 101.0(4)
C31 C36 H36A 111.7(4)
C31 C36 H36B 112.0(3)
H36A C36 H36B 104.0(4)
C31 C36 H36C 106.9(4)
H36A C36 H36C 109.3(4)
H36B C36 H36C 113.1(4)
C38 C37 C42 119.0(3)
C38 C37 N2 117.7(3)
C42 C37 N2 123.3(3)
C39 C38 C37 120.9(3)
C39 C38 H38 121.1(3)
C37 C38 H38 118.0(3)
C38 C39 C40 120.4(3)
C38 C39 H39 118.1(3)
C40 C39 H39 121.3(3)
C41 C40 C39 119.1(3)
C41 C40 H40 122.9(4)
C39 C40 H40 117.8(4)
C40 C41 C42 121.6(3)
C40 C41 H41 121.4(4)
C42 C41 H41 116.9(4)
C41 C42 C37 119.1(3)
C41 C42 H42 118.1(3)
C37 C42 H42 122.8(3)
C48 C43 C44 118.1(3)
C48 C43 C26 119.6(3)
C44 C43 C26 121.9(3)
C45 C44 C43 120.5(4)
C45 C44 H44 116.0(4)
C43 C44 H44 123.5(3)
C46 C45 C44 121.2(5)
C46 C45 H45 123.5(5)
C44 C45 H45 115.1(5)
C45 C46 C47 119.2(4)
C45 C46 H46 111.0(8)
C47 C46 H46 129.8(8)
C46 C47 C48 120.8(4)
C46 C47 H47 126.3(6)
C48 C47 H47 112.9(6)
C43 C48 C47 120.2(4)
C43 C48 H48 114.4(3)
C47 C48 H48 125.2(4)
O3 C49 O4 123.1(3)
O3 C49 C26 121.7(3)
O4 C49 C26 115.2(3)
O4 C50 H50A 111.2(3)
O4 C50 H50B 103.1(4)
H50A C50 H50B 112.4(4)
O4 C50 H50C 111.5(3)
H50A C50 H50C 101.5(4)
H50B C50 H50C 117.3(4)

loop_
_geom_bond_atom_site_label_1
_geom_bond_atom_site_label_2
_geom_bond_distance
N1 C12 1.401(4)
N1 C1 1.461(4)
N1 H1 0.957(2)
O1 C24 1.203(4)
O2 C24 1.322(4)
O2 C25 1.447(4)
C1 C18 1.535(4)
C1 C24 1.549(4)
C1 C2 1.578(4)
C2 C3 1.507(4)
C2 C7 1.529(4)
C2 H2A 1.012(3)
C3 C4 1.329(4)
C3 H3 0.993(3)
C4 C9 1.501(5)
C4 C5 1.511(5)
C5 C6 1.546(5)
C5 C8 1.553(5)
C5 H5 0.911(3)
C6 C11 1.515(6)
C6 C10 1.527(5)
C6 C7 1.567(5)
C7 C8 1.553(5)
C7 H7 1.060(3)
C8 H8A 1.048(4)
C8 H8B 0.929(4)
C9 H9A 0.974(5)
C9 H9B 1.059(4)
C9 H9C 1.046(5)
C10 H10A 1.083(6)
C10 H10B 0.936(5)
C10 H10C 0.918(4)
C11 H11A 0.961(4)
C11 H11B 1.063(4)
C11 H11C 0.957(4)
C12 C13 1.395(4)
C12 C17 1.398(4)
C13 C14 1.374(5)
C13 H13 0.959(3)
C14 C15 1.374(5)
C14 H14 0.925(4)
C15 C16 1.378(5)
C15 H15 0.905(4)
C16 C17 1.389(5)
C16 H16 1.009(4)
C17 H17 1.066(3)
C18 C19 1.389(5)
C18 C23 1.398(4)
C19 C20 1.385(5)
C19 H19 0.975(4)
C20 C21 1.371(7)
C20 H20 0.973(4)
C21 C22 1.364(7)
C21 H21 0.995(4)
C22 C23 1.387(5)
C22 H22 0.997(4)
C23 H23 0.931(4)
C25 H25A 0.948(4)
C25 H25B 1.023(4)
C25 H25C 0.985(5)
N2 C37 1.406(4)
N2 C26 1.455(4)
N2 H2B 0.879(2)
O3 C49 1.198(4)
O4 C49 1.326(4)
O4 C50 1.447(4)
C26 C43 1.540(4)
C26 C49 1.544(4)
C26 C27 1.580(4)
C27 C28 1.506(4)
C27 C32 1.529(4)
C27 H27 1.010(3)
C28 C29 1.325(4)
C28 H28 1.005(3)
C29 C34 1.510(5)
C29 C30 1.515(5)
C30 C33 1.535(6)
C30 C31 1.562(5)
C30 H30 1.027(3)
C31 C36 1.512(6)
C31 C35 1.534(5)
C31 C32 1.573(5)
C32 C33 1.551(5)
C32 H32 1.010(3)
C33 H33A 0.965(4)
C33 H33B 1.036(4)
C34 H34A 0.983(5)
C34 H34B 0.923(4)
C34 H34C 1.056(5)
C35 H35A 1.090(5)
C35 H35B 0.881(4)
C35 H35C 1.011(5)
C36 H36A 0.893(3)
C36 H36B 1.062(4)
C36 H36C 0.977(4)
C37 C38 1.390(4)
C37 C42 1.395(4)
C38 C39 1.379(5)
C38 H38 0.993(3)
C39 C40 1.380(5)
C39 H39 1.023(4)
C40 C41 1.370(5)
C40 H40 1.027(4)
C41 C42 1.393(5)
C41 H41 1.022(3)
C42 H42 0.940(3)
C43 C48 1.386(5)
C43 C44 1.393(5)
C44 C45 1.385(6)
C44 H44 1.008(4)
C45 C46 1.360(8)
C45 H45 1.034(5)
C46 C47 1.369(8)
C46 H46 0.856(4)
C47 C48 1.399(6)
C47 H47 0.898(5)
C48 H48 0.931(4)
C50 H50A 1.003(4)
C50 H50B 0.926(4)
C50 H50C 1.029(5)
